data_4038255
loop_
_publ_author_name
'Fang, Zeguo'
'Al-Maharik, Nawaf'
'Kirsch, Peer'
'Bremer, Matthias'
'Slawin, Alexandra M. Z.'
'O'Hagan, David'

_publ_section_title
;
 Synthesis of organic liquid crystals containing selectively fluorinated
 cyclopropanes.
;
_journal_name_full 'Beilstein journal of organic chemistry'
_journal_page_first 674
_journal_page_last 680
_journal_paper_doi 10.3762/bjoc.16.65
_journal_volume 16
_journal_year 2020
_chemical_formula_moiety 'C17 H28 F2'
_chemical_formula_sum 'C17 H28 F2'
_chemical_formula_weight 270.40
_space_group_crystal_system triclinic
_space_group_IT_number 2
_space_group_name_Hall '-P 1'
_space_group_name_H-M_alt 'P -1'
_atom_sites_solution_hydrogens geom
_atom_sites_solution_primary direct
_atom_sites_solution_secondary difmap
_audit_creation_date 2018-09-25
_audit_creation_method 'by CrystalStructure 4.3'
_cell_angle_alpha 113.800(2)
_cell_angle_beta 90.4964(19)
_cell_angle_gamma 98.6123(18)
_cell_formula_units_Z 2
_cell_length_a 5.95332(14)
_cell_length_b 10.8810(2)
_cell_length_c 13.1778(3)
_cell_measurement_reflns_used 6863
_cell_measurement_temperature 125
_cell_measurement_theta_max 75.11
_cell_measurement_theta_min 4.47
_cell_volume 769.98(3)
_computing_cell_refinement 'CrysAlisPro 1.171.39.8d (Rigaku OD, 2015)'
_computing_data_collection 'CrysAlisPro 1.171.39.8d (Rigaku OD, 2015)'
_computing_data_reduction 'CrysAlisPro 1.171.39.8d (Rigaku OD, 2015)'
_computing_molecular_graphics 'CrystalStructure 4.3'
_computing_publication_material 'CrystalStructure 4.3 (Rigaku, 2018)'
_computing_structure_refinement 'SHELXL Version 2014/7 (Sheldrick, 2008)'
_computing_structure_solution 'SHELXT Version 2014/4 (Sheldrick, 2014)'
_diffrn_ambient_temperature 125
_diffrn_detector_area_resol_mean 5.811
_diffrn_measured_fraction_theta_full 0.979
_diffrn_measured_fraction_theta_max 0.953
_diffrn_measurement_device_type 'Rigaku XtaLAB P200'
_diffrn_measurement_method \w
_diffrn_radiation_type 'Cu K\a'
_diffrn_radiation_wavelength 1.54184
_diffrn_reflns_av_R_equivalents 0.0134
_diffrn_reflns_av_unetI/netI 0.0098
_diffrn_reflns_Laue_measured_fraction_full 0.979
_diffrn_reflns_Laue_measured_fraction_max 0.953
_diffrn_reflns_limit_h_max 7
_diffrn_reflns_limit_h_min -7
_diffrn_reflns_limit_k_max 12
_diffrn_reflns_limit_k_min -13
_diffrn_reflns_limit_l_max 15
_diffrn_reflns_limit_l_min -16
_diffrn_reflns_number 8735
_diffrn_reflns_point_group_measured_fraction_full 0.979
_diffrn_reflns_point_group_measured_fraction_max 0.953
_diffrn_reflns_theta_full 67.684
_diffrn_reflns_theta_max 75.289
_diffrn_reflns_theta_min 3.677
_diffrn_standards_number 0
_exptl_absorpt_coefficient_mu 0.661
_exptl_absorpt_correction_T_max 0.980
_exptl_absorpt_correction_T_min 0.751
_exptl_absorpt_correction_type multi-scan
_exptl_absorpt_process_details
;
CrysAlisPro 1.171.39.8d (Rigaku Oxford Diffraction, 2015)
Empirical absorption correction using spherical harmonics,
 implemented in SCALE3 ABSPACK scaling algorithm.
;
_exptl_crystal_colour colourless
_exptl_crystal_density_diffrn 1.166
_exptl_crystal_density_method 'not measured'
_exptl_crystal_description prism
_exptl_crystal_F_000 296.00
_exptl_crystal_size_max 0.100
_exptl_crystal_size_mid 0.100
_exptl_crystal_size_min 0.030
_refine_diff_density_max 0.29
_refine_diff_density_min -0.34
_refine_ls_extinction_method none
_refine_ls_goodness_of_fit_ref 1.162
_refine_ls_hydrogen_treatment constr
_refine_ls_number_parameters 172
_refine_ls_number_reflns 3050
_refine_ls_number_restraints 0
_refine_ls_R_factor_all 0.0522
_refine_ls_R_factor_gt 0.0488
_refine_ls_shift/su_max 0.000
_refine_ls_structure_factor_coef Fsqd
_refine_ls_weighting_details 'w = 1/[\s^2^(Fo^2^)+(0.2000P)^2^] where P=(Fo^2^+2Fc^2^)/3'
_refine_ls_weighting_scheme calc
_refine_ls_wR_factor_gt 0.2293
_refine_ls_wR_factor_ref 0.2420
_reflns_Friedel_coverage 0.000
_reflns_number_gt 2819
_reflns_number_total 3050
_reflns_threshold_expression F^2^>2.0\s(F^2^)
_cod_data_source_file 1860-5397-16-65-S2.cif
_cod_data_source_block 15
_cod_depositor_comments 'Adding full bibliography for 4038255.cif.'
_cod_database_code 4038255

loop_
_space_group_symop_id
_space_group_symop_operation_xyz
1 +X,+Y,+Z
2 -X,-Y,-Z

loop_
_atom_site_label
_atom_site_type_symbol
_atom_site_fract_x
_atom_site_fract_y
_atom_site_fract_z
_atom_site_U_iso_or_equiv
_atom_site_adp_type
_atom_site_occupancy
_atom_site_site_symmetry_order
_atom_site_calc_flag
_atom_site_refinement_flags_posn
_atom_site_refinement_flags_adp
_atom_site_refinement_flags_occupancy
_atom_site_disorder_assembly
_atom_site_disorder_group
F1 F -0.17399(14) 0.25670(8) -0.06608(7) 0.0533(4) Uani 1 1 d . . . . .
F2 F -0.20897(13) 0.12380(8) 0.02321(7) 0.0545(4) Uani 1 1 d . . . . .
C1 C 0.12538(18) 0.30454(11) 0.07935(9) 0.0304(3) Uani 1 1 d . . . . .
C2 C 0.19176(17) 0.44675(11) 0.08495(8) 0.0291(3) Uani 1 1 d . . . . .
H2A H 0.0840 0.5049 0.1290 0.035 Uiso 1 1 calc R U . . .
H2B H 0.1815 0.4437 0.0089 0.035 Uiso 1 1 calc R U . . .
C3 C 0.43358(18) 0.50884(11) 0.13796(9) 0.0293(3) Uani 1 1 d . . . . .
H3A H 0.4680 0.6041 0.1453 0.035 Uiso 1 1 calc R U . . .
H3B H 0.5427 0.4572 0.0888 0.035 Uiso 1 1 calc R U . . .
C4 C 0.46511(16) 0.50694(10) 0.25334(8) 0.0262(3) Uani 1 1 d . . . . .
H4 H 0.3534 0.5599 0.3011 0.031 Uiso 1 1 calc R U . . .
C5 C 0.40337(18) 0.35927(11) 0.24160(9) 0.0299(3) Uani 1 1 d . . . . .
H5A H 0.5120 0.3045 0.1947 0.036 Uiso 1 1 calc R U . . .
H5B H 0.4185 0.3578 0.3159 0.036 Uiso 1 1 calc R U . . .
C6 C 0.16073(18) 0.29465(11) 0.18966(9) 0.0311(3) Uani 1 1 d . . . . .
H6A H 0.1325 0.1977 0.1780 0.037 Uiso 1 1 calc R U . . .
H6B H 0.0504 0.3417 0.2410 0.037 Uiso 1 1 calc R U . . .
C7 C 0.70538(16) 0.57567(11) 0.31070(9) 0.0263(3) Uani 1 1 d . . . . .
H7 H 0.8166 0.5185 0.2668 0.032 Uiso 1 1 calc R U . . .
C8 C 0.77311(18) 0.71894(11) 0.31394(9) 0.0306(3) Uani 1 1 d . . . . .
H8A H 0.7765 0.7120 0.2367 0.037 Uiso 1 1 calc R U . . .
H8B H 0.6556 0.7743 0.3501 0.037 Uiso 1 1 calc R U . . .
C9 C 1.00529(17) 0.79201(11) 0.37626(9) 0.0304(3) Uani 1 1 d . . . . .
H9A H 1.0343 0.8854 0.3790 0.037 Uiso 1 1 calc R U . . .
H9B H 1.1255 0.7431 0.3348 0.037 Uiso 1 1 calc R U . . .
C10 C 1.02008(17) 0.80039(10) 0.49493(9) 0.0282(3) Uani 1 1 d . . . . .
H10 H 0.9041 0.8550 0.5368 0.034 Uiso 1 1 calc R U . . .
C11 C 0.95863(18) 0.65656(11) 0.49095(9) 0.0290(3) Uani 1 1 d . . . . .
H11A H 1.0768 0.6025 0.4535 0.035 Uiso 1 1 calc R U . . .
H11B H 0.9577 0.6624 0.5679 0.035 Uiso 1 1 calc R U . . .
C12 C 0.72642(17) 0.58363(11) 0.42940(8) 0.0283(3) Uani 1 1 d . . . . .
H12A H 0.6068 0.6319 0.4720 0.034 Uiso 1 1 calc R U . . .
H12B H 0.6990 0.4901 0.4261 0.034 Uiso 1 1 calc R U . . .
C13 C -0.0570(2) 0.21106(12) -0.00279(11) 0.0424(4) Uani 1 1 d . . . . .
C14 C 0.1741(2) 0.18406(13) -0.02750(10) 0.0447(4) Uani 1 1 d . . . . .
H14A H 0.2439 0.2055 -0.0876 0.054 Uiso 1 1 calc R U . . .
H14B H 0.2192 0.1043 -0.0194 0.054 Uiso 1 1 calc R U . . .
C15 C 1.25455(18) 0.87290(11) 0.55414(9) 0.0308(3) Uani 1 1 d . . . . .
H15A H 1.3696 0.8169 0.5156 0.037 Uiso 1 1 calc R U . . .
H15B H 1.2900 0.9608 0.5471 0.037 Uiso 1 1 calc R U . . .
C16 C 1.27788(18) 0.90062(12) 0.67702(9) 0.0365(4) Uani 1 1 d . . . . .
H16A H 1.2443 0.8130 0.6846 0.044 Uiso 1 1 calc R U . . .
H16B H 1.1634 0.9568 0.7161 0.044 Uiso 1 1 calc R U . . .
C17 C 1.5141(2) 0.97368(14) 0.73297(11) 0.0423(4) Uani 1 1 d . . . . .
H17A H 1.5185 0.9886 0.8115 0.051 Uiso 1 1 calc R U . . .
H17B H 1.6282 0.9177 0.6959 0.051 Uiso 1 1 calc R U . . .
H17C H 1.5473 1.0617 0.7274 0.051 Uiso 1 1 calc R U . . .

loop_
_atom_site_aniso_label
_atom_site_aniso_U_11
_atom_site_aniso_U_22
_atom_site_aniso_U_33
_atom_site_aniso_U_23
_atom_site_aniso_U_13
_atom_site_aniso_U_12
F1 0.0660(6) 0.0417(5) 0.0549(6) 0.0294(4) -0.0289(4) -0.0090(4)
F2 0.0583(6) 0.0406(5) 0.0676(6) 0.0343(5) -0.0213(4) -0.0161(4)
C1 0.0366(6) 0.0273(6) 0.0316(6) 0.0171(5) -0.0014(4) 0.0034(5)
C2 0.0341(6) 0.0290(6) 0.0305(6) 0.0189(5) -0.0013(4) 0.0043(4)
C3 0.0328(6) 0.0292(6) 0.0321(6) 0.0201(5) -0.0001(4) 0.0020(4)
C4 0.0304(6) 0.0255(6) 0.0285(6) 0.0170(5) 0.0020(4) 0.0048(4)
C5 0.0353(6) 0.0287(6) 0.0326(6) 0.0202(5) -0.0008(4) 0.0033(4)
C6 0.0361(6) 0.0288(6) 0.0345(6) 0.0212(5) -0.0016(4) 0.0002(4)
C7 0.0300(6) 0.0258(6) 0.0288(6) 0.0168(5) 0.0023(4) 0.0054(4)
C8 0.0368(6) 0.0283(6) 0.0335(6) 0.0208(5) -0.0014(4) 0.0026(4)
C9 0.0352(6) 0.0258(6) 0.0356(6) 0.0191(5) 0.0007(4) 0.0019(4)
C10 0.0313(6) 0.0249(6) 0.0315(6) 0.0151(5) 0.0022(4) 0.0043(4)
C11 0.0336(6) 0.0279(6) 0.0305(6) 0.0181(5) -0.0017(4) 0.0025(4)
C12 0.0318(6) 0.0275(6) 0.0309(6) 0.0190(5) -0.0003(4) 0.0008(4)
C13 0.0559(8) 0.0294(7) 0.0439(7) 0.0215(6) -0.0165(5) -0.0044(5)
C14 0.0693(9) 0.0298(7) 0.0365(6) 0.0142(5) 0.0013(6) 0.0109(6)
C15 0.0330(6) 0.0274(6) 0.0337(6) 0.0152(5) 0.0015(4) 0.0025(4)
C16 0.0357(6) 0.0380(7) 0.0339(6) 0.0158(5) -0.0021(5) -0.0022(5)
C17 0.0408(7) 0.0417(7) 0.0422(7) 0.0184(6) -0.0061(5) -0.0029(5)

loop_
_atom_type_symbol
_atom_type_description
_atom_type_scat_dispersion_real
_atom_type_scat_dispersion_imag
_atom_type_scat_source
C C 0.0181 0.0091
;
International Tables for Crystallography
(Vol. C, Tables 4.2.6.8 and 6.1.1.4)
;
H H 0.0000 0.0000
;
International Tables for Crystallography
(Vol. C, Table 6.1.1.4)
;
F F 0.0727 0.0534
;
International Tables for Crystallography
(Vol. C, Tables 4.2.6.8 and 6.1.1.4)
;

loop_
_geom_angle_atom_site_label_1
_geom_angle_atom_site_label_2
_geom_angle_atom_site_label_3
_geom_angle
_geom_angle_site_symmetry_1
_geom_angle_site_symmetry_3
_geom_angle_publ_flag
C13 C1 C2 118.65(9) . . ?
C13 C1 C6 120.09(9) . . ?
C2 C1 C6 113.93(9) . . ?
C13 C1 C14 57.81(9) . . ?
C2 C1 C14 117.52(8) . . ?
C6 C1 C14 117.62(9) . . ?
C1 C2 C3 111.19(8) . . ?
C1 C2 H2A 109.4 . . ?
C3 C2 H2A 109.4 . . ?
C1 C2 H2B 109.4 . . ?
C3 C2 H2B 109.4 . . ?
H2A C2 H2B 108.0 . . ?
C2 C3 C4 111.88(8) . . ?
C2 C3 H3A 109.2 . . ?
C4 C3 H3A 109.2 . . ?
C2 C3 H3B 109.2 . . ?
C4 C3 H3B 109.2 . . ?
H3A C3 H3B 107.9 . . ?
C5 C4 C3 108.81(8) . . ?
C5 C4 C7 112.77(8) . . ?
C3 C4 C7 112.61(8) . . ?
C5 C4 H4 107.5 . . ?
C3 C4 H4 107.5 . . ?
C7 C4 H4 107.5 . . ?
C6 C5 C4 112.20(8) . . ?
C6 C5 H5A 109.2 . . ?
C4 C5 H5A 109.2 . . ?
C6 C5 H5B 109.2 . . ?
C4 C5 H5B 109.2 . . ?
H5A C5 H5B 107.9 . . ?
C1 C6 C5 110.78(8) . . ?
C1 C6 H6A 109.5 . . ?
C5 C6 H6A 109.5 . . ?
C1 C6 H6B 109.5 . . ?
C5 C6 H6B 109.5 . . ?
H6A C6 H6B 108.1 . . ?
C8 C7 C12 109.18(8) . . ?
C8 C7 C4 112.46(8) . . ?
C12 C7 C4 111.69(7) . . ?
C8 C7 H7 107.8 . . ?
C12 C7 H7 107.8 . . ?
C4 C7 H7 107.8 . . ?
C9 C8 C7 113.28(8) . . ?
C9 C8 H8A 108.9 . . ?
C7 C8 H8A 108.9 . . ?
C9 C8 H8B 108.9 . . ?
C7 C8 H8B 108.9 . . ?
H8A C8 H8B 107.7 . . ?
C8 C9 C10 112.55(7) . . ?
C8 C9 H9A 109.1 . . ?
C10 C9 H9A 109.1 . . ?
C8 C9 H9B 109.1 . . ?
C10 C9 H9B 109.1 . . ?
H9A C9 H9B 107.8 . . ?
C15 C10 C9 111.04(8) . . ?
C15 C10 C11 112.70(8) . . ?
C9 C10 C11 109.00(8) . . ?
C15 C10 H10 108.0 . . ?
C9 C10 H10 108.0 . . ?
C11 C10 H10 108.0 . . ?
C12 C11 C10 112.37(8) . . ?
C12 C11 H11A 109.1 . . ?
C10 C11 H11A 109.1 . . ?
C12 C11 H11B 109.1 . . ?
C10 C11 H11B 109.1 . . ?
H11A C11 H11B 107.9 . . ?
C11 C12 C7 113.36(8) . . ?
C11 C12 H12A 108.9 . . ?
C7 C12 H12A 108.9 . . ?
C11 C12 H12B 108.9 . . ?
C7 C12 H12B 108.9 . . ?
H12A C12 H12B 107.7 . . ?
F2 C13 F1 107.32(10) . . ?
F2 C13 C14 120.63(10) . . ?
F1 C13 C14 119.86(11) . . ?
F2 C13 C1 120.33(10) . . ?
F1 C13 C1 119.72(9) . . ?
C14 C13 C1 64.18(8) . . ?
C13 C14 C1 58.01(8) . . ?
C13 C14 H14A 118.0 . . ?
C1 C14 H14A 118.0 . . ?
C13 C14 H14B 118.0 . . ?
C1 C14 H14B 118.0 . . ?
H14A C14 H14B 115.1 . . ?
C16 C15 C10 115.03(8) . . ?
C16 C15 H15A 108.5 . . ?
C10 C15 H15A 108.5 . . ?
C16 C15 H15B 108.5 . . ?
C10 C15 H15B 108.5 . . ?
H15A C15 H15B 107.5 . . ?
C15 C16 C17 113.29(9) . . ?
C15 C16 H16A 108.9 . . ?
C17 C16 H16A 108.9 . . ?
C15 C16 H16B 108.9 . . ?
C17 C16 H16B 108.9 . . ?
H16A C16 H16B 107.7 . . ?
C16 C17 H17A 109.5 . . ?
C16 C17 H17B 109.5 . . ?
H17A C17 H17B 109.5 . . ?
C16 C17 H17C 109.5 . . ?
H17A C17 H17C 109.5 . . ?
H17B C17 H17C 109.5 . . ?

loop_
_geom_bond_atom_site_label_1
_geom_bond_atom_site_label_2
_geom_bond_distance
_geom_bond_site_symmetry_2
_geom_bond_publ_flag
F1 C13 1.3620(13) . ?
F2 C13 1.3595(14) . ?
C1 C13 1.4646(15) . ?
C1 C2 1.5101(14) . ?
C1 C6 1.5153(13) . ?
C1 C14 1.5545(16) . ?
C2 C3 1.5256(14) . ?
C2 H2A 0.9900 . ?
C2 H2B 0.9900 . ?
C3 C4 1.5392(12) . ?
C3 H3A 0.9900 . ?
C3 H3B 0.9900 . ?
C4 C5 1.5370(14) . ?
C4 C7 1.5431(13) . ?
C4 H4 1.0000 . ?
C5 C6 1.5296(14) . ?
C5 H5A 0.9900 . ?
C5 H5B 0.9900 . ?
C6 H6A 0.9900 . ?
C6 H6B 0.9900 . ?
C7 C8 1.5338(13) . ?
C7 C12 1.5342(13) . ?
C7 H7 1.0000 . ?
C8 C9 1.5301(14) . ?
C8 H8A 0.9900 . ?
C8 H8B 0.9900 . ?
C9 C10 1.5302(13) . ?
C9 H9A 0.9900 . ?
C9 H9B 0.9900 . ?
C10 C15 1.5278(13) . ?
C10 C11 1.5322(13) . ?
C10 H10 1.0000 . ?
C11 C12 1.5269(13) . ?
C11 H11A 0.9900 . ?
C11 H11B 0.9900 . ?
C12 H12A 0.9900 . ?
C12 H12B 0.9900 . ?
C13 C14 1.461(2) . ?
C14 H14A 0.9900 . ?
C14 H14B 0.9900 . ?
C15 C16 1.5237(14) . ?
C15 H15A 0.9900 . ?
C15 H15B 0.9900 . ?
C16 C17 1.5256(14) . ?
C16 H16A 0.9900 . ?
C16 H16B 0.9900 . ?
C17 H17A 0.9800 . ?
C17 H17B 0.9800 . ?
C17 H17C 0.9800 . ?

loop_
_geom_torsion_atom_site_label_1
_geom_torsion_atom_site_label_2
_geom_torsion_atom_site_label_3
_geom_torsion_atom_site_label_4
_geom_torsion
_geom_torsion_site_symmetry_1
_geom_torsion_site_symmetry_2
_geom_torsion_site_symmetry_3
_geom_torsion_site_symmetry_4
_geom_torsion_publ_flag
C13 C1 C2 C3 -157.41(10) . . . . ?
C6 C1 C2 C3 52.44(12) . . . . ?
C14 C1 C2 C3 -90.98(11) . . . . ?
C1 C2 C3 C4 -54.94(12) . . . . ?
C2 C3 C4 C5 57.00(11) . . . . ?
C2 C3 C4 C7 -177.22(7) . . . . ?
C3 C4 C5 C6 -57.02(11) . . . . ?
C7 C4 C5 C6 177.29(7) . . . . ?
C13 C1 C6 C5 158.25(11) . . . . ?
C2 C1 C6 C5 -52.06(12) . . . . ?
C14 C1 C6 C5 91.32(11) . . . . ?
C4 C5 C6 C1 54.59(11) . . . . ?
C5 C4 C7 C8 175.52(8) . . . . ?
C3 C4 C7 C8 51.91(11) . . . . ?
C5 C4 C7 C12 -61.32(11) . . . . ?
C3 C4 C7 C12 175.07(8) . . . . ?
C12 C7 C8 C9 52.20(11) . . . . ?
C4 C7 C8 C9 176.76(8) . . . . ?
C7 C8 C9 C10 -55.49(11) . . . . ?
C8 C9 C10 C15 179.56(8) . . . . ?
C8 C9 C10 C11 54.82(11) . . . . ?
C15 C10 C11 C12 -178.72(7) . . . . ?
C9 C10 C11 C12 -54.96(11) . . . . ?
C10 C11 C12 C7 55.85(11) . . . . ?
C8 C7 C12 C11 -52.49(11) . . . . ?
C4 C7 C12 C11 -177.49(7) . . . . ?
C2 C1 C13 F2 -141.97(11) . . . . ?
C6 C1 C13 F2 6.31(18) . . . . ?
C14 C1 C13 F2 111.88(13) . . . . ?
C2 C1 C13 F1 -4.99(17) . . . . ?
C6 C1 C13 F1 143.29(12) . . . . ?
C14 C1 C13 F1 -111.14(14) . . . . ?
C2 C1 C13 C14 106.15(10) . . . . ?
C6 C1 C13 C14 -105.57(11) . . . . ?
F2 C13 C14 C1 -111.44(12) . . . . ?
F1 C13 C14 C1 110.93(11) . . . . ?
C2 C1 C14 C13 -108.11(10) . . . . ?
C6 C1 C14 C13 109.83(10) . . . . ?
C9 C10 C15 C16 173.42(9) . . . . ?
C11 C10 C15 C16 -63.96(12) . . . . ?
C10 C15 C16 C17 -179.73(9) . . . . ?
